data_4080657
loop_
_publ_author_name
'Kriechbaum, Margit'
'H\"olbling, Johanna'
'Stammler, Hans-Georg'
'List, Manuela'
'Berger, Raphael J. F.'
'Monkowius, Uwe'

_publ_section_title
;
 Unprecedented Large Temperature Dependence of Silver(I)--Silver(I)
 Distances in Some N-Heterocyclic Carbene Silver(I) Complex Salts
;
_journal_issue 10
_journal_name_full Organometallics
_journal_page_first 2876
_journal_paper_doi 10.1021/om300932r
_journal_volume 32
_journal_year 2013
_chemical_formula_sum 'C18 H32 Ag F6 N4 P'
_chemical_formula_weight 557.32
_space_group_crystal_system orthorhombic
_space_group_IT_number 70
_space_group_name_Hall '-F 2uv 2vw'
_space_group_name_H-M_alt 'F d d d'
_symmetry_space_group_name_Hall '-F 2uv 2vw'
_symmetry_space_group_name_H-M 'F d d d :2'
_atom_sites_solution_hydrogens geom
_atom_sites_solution_primary direct
_atom_sites_solution_secondary difmap
_audit_creation_method 'APEX2 v2010.1-2'
_cell_angle_alpha 90
_cell_angle_beta 90
_cell_angle_gamma 90
_cell_formula_units_Z 16
_cell_length_a 9.7049(4)
_cell_length_b 24.7540(11)
_cell_length_c 41.727(2)
_cell_measurement_temperature 240.(2)
_cell_volume 10024.3(8)
_computing_structure_refinement 'SHELXL-97 (Sheldrick, 2008)'
_computing_structure_solution 'SHELXS-97 (Sheldrick, 2008)'
_diffrn_ambient_temperature 240.(2)
_diffrn_detector_area_resol_mean 8.3330
_diffrn_measured_fraction_theta_full 0.998
_diffrn_measured_fraction_theta_max 0.998
_diffrn_measurement_device_type 'SMART X2S'
_diffrn_measurement_method omega-scan
_diffrn_radiation_monochromator 'doubly curved silicon crystal'
_diffrn_radiation_source 'sealed MicroFocus tube'
_diffrn_radiation_type 'Mo K\a'
_diffrn_radiation_wavelength 0.71073
_diffrn_reflns_av_R_equivalents 0.0462
_diffrn_reflns_av_sigmaI/netI 0.0194
_diffrn_reflns_limit_h_max 11
_diffrn_reflns_limit_h_min -11
_diffrn_reflns_limit_k_max 23
_diffrn_reflns_limit_k_min -29
_diffrn_reflns_limit_l_max 49
_diffrn_reflns_limit_l_min -49
_diffrn_reflns_number 27013
_diffrn_reflns_theta_full 25.03
_diffrn_reflns_theta_max 25.03
_diffrn_reflns_theta_min 1.91
_exptl_absorpt_coefficient_mu 0.923
_exptl_absorpt_correction_T_max 0.71
_exptl_absorpt_correction_T_min 0.64
_exptl_absorpt_correction_type multi-scan
_exptl_absorpt_process_details
;
;
_exptl_crystal_colour colourless
_exptl_crystal_density_diffrn 1.477
_exptl_crystal_density_method 'not measured'
_exptl_crystal_description prism
_exptl_crystal_F_000 4544
_exptl_crystal_size_max 0.54
_exptl_crystal_size_mid 0.49
_exptl_crystal_size_min 0.40
_refine_diff_density_max 0.604
_refine_diff_density_min -0.329
_refine_ls_extinction_coef 0.00064(8)
_refine_ls_extinction_method SHELXL
_refine_ls_goodness_of_fit_ref 1.118
_refine_ls_hydrogen_treatment constr
_refine_ls_matrix_type full
_refine_ls_number_parameters 171
_refine_ls_number_reflns 2222
_refine_ls_number_restraints 37
_refine_ls_restrained_S_all 1.332
_refine_ls_R_factor_all 0.0492
_refine_ls_R_factor_gt 0.0370
_refine_ls_shift/su_max 0.001
_refine_ls_shift/su_mean 0.000
_refine_ls_structure_factor_coef Fsqd
_refine_ls_weighting_details 'calc w=1/[\s^2^(Fo^2^)+(0.0743P)^2^+16.7737P] where P=(Fo^2^+2Fc^2^)/3'
_refine_ls_weighting_scheme calc
_refine_ls_wR_factor_gt 0.1022
_refine_ls_wR_factor_ref 0.1216
_reflns_number_gt 1798
_reflns_number_total 2222
_reflns_threshold_expression >2sigma(I)
_cod_data_source_file om300932r_si_002.cif
_cod_data_source_block iPr2Im2AgPF6_240K
_cod_database_code 4080657

loop_
_space_group_symop_operation_xyz
'x, y, z'
'x, -y+1/4, -z+1/4'
'-x+1/4, y, -z+1/4'
'-x+1/4, -y+1/4, z'
'x, y+1/2, z+1/2'
'x, -y+3/4, -z+3/4'
'-x+1/4, y+1/2, -z+3/4'
'-x+1/4, -y+3/4, z+1/2'
'x+1/2, y, z+1/2'
'x+1/2, -y+1/4, -z+3/4'
'-x+3/4, y, -z+3/4'
'-x+3/4, -y+1/4, z+1/2'
'x+1/2, y+1/2, z'
'x+1/2, -y+3/4, -z+1/4'
'-x+3/4, y+1/2, -z+1/4'
'-x+3/4, -y+3/4, z'
'-x, -y, -z'
'-x, y-1/4, z-1/4'
'x-1/4, -y, z-1/4'
'x-1/4, y-1/4, -z'
'-x, -y+1/2, -z+1/2'
'-x, y+1/4, z+1/4'
'x-1/4, -y+1/2, z+1/4'
'x-1/4, y+1/4, -z+1/2'
'-x+1/2, -y, -z+1/2'
'-x+1/2, y-1/4, z+1/4'
'x+1/4, -y, z+1/4'
'x+1/4, y-1/4, -z+1/2'
'-x+1/2, -y+1/2, -z'
'-x+1/2, y+1/4, z-1/4'
'x+1/4, -y+1/2, z-1/4'
'x+1/4, y+1/4, -z'

loop_
_atom_site_type_symbol
_atom_site_label
_atom_site_fract_x
_atom_site_fract_y
_atom_site_fract_z
_atom_site_U_iso_or_equiv
_atom_site_adp_type
_atom_site_calc_flag
_atom_site_refinement_flags
_atom_site_occupancy
_atom_site_disorder_assembly
_atom_site_disorder_group
Ag Ag1A 0.0505(6) 0.375 0.375 0.0499(6) Uani d SP 0.821(15) . .
Ag Ag1B 0.0960(15) 0.375 0.375 0.0499(6) Uani d SP 0.179(15) . .
P P1 0.375 0.375 0.55686(6) 0.0848(7) Uani d SD 1.0 . .
F F1 0.3834(14) 0.3451(5) 0.5225(2) 0.170(5) Uani d PD 0.5 A -1
F F2 0.3235(15) 0.3890(5) 0.59054(19) 0.181(6) Uani d PD 0.5 A -1
F F3 0.3150(11) 0.4241(3) 0.5411(3) 0.132(3) Uani d PD 0.5 A -1
F F4 0.4062(8) 0.3146(3) 0.5716(3) 0.114(3) Uani d PD 0.5 A -1
F F5 0.2156(11) 0.3488(5) 0.5532(3) 0.132(4) Uani d PD 0.5 A -1
F F6 0.5199(12) 0.3836(7) 0.5578(6) 0.239(15) Uani d PD 0.5 A -1
N N1 0.0969(4) 0.38178(13) 0.44832(9) 0.0518(8) Uani d . 1.0 . .
N N2 0.0854(4) 0.46171(14) 0.42841(9) 0.0560(9) Uani d . 1.0 . .
C C1 0.0752(4) 0.40875(16) 0.42061(10) 0.0531(9) Uani d . 1.0 . .
C C2 0.1213(4) 0.4174(2) 0.47302(11) 0.0605(11) Uani d . 1.0 . .
H H2 0.1401 0.4085 0.4945 0.073 Uiso calc R 1.0 . .
C C3 0.1130(5) 0.4673(2) 0.46058(12) 0.0652(12) Uani d . 1.0 . .
H H3 0.124 0.5 0.4718 0.078 Uiso calc R 1.0 . .
C C4 0.1055(5) 0.32230(18) 0.45050(11) 0.0592(11) Uani d . 1.0 . .
H H4 0.0604 0.307 0.4313 0.071 Uiso calc R 1.0 . .
C C5 0.0279(6) 0.3023(2) 0.47967(14) 0.0854(16) Uani d . 1.0 . .
H H5A 0.0749 0.3141 0.4989 0.128 Uiso calc R 1.0 . .
H H5B 0.0243 0.2631 0.4793 0.128 Uiso calc R 1.0 . .
H H5C -0.065 0.3167 0.4794 0.128 Uiso calc R 1.0 . .
C C6 0.2536(6) 0.3048(2) 0.45027(19) 0.101(2) Uani d . 1.0 . .
H H6A 0.2981 0.3167 0.4699 0.152 Uiso calc R 1.0 . .
H H6B 0.3001 0.3207 0.432 0.152 Uiso calc R 1.0 . .
H H6C 0.2584 0.2657 0.4488 0.152 Uiso calc R 1.0 . .
C C7 0.0796(5) 0.50647(18) 0.40488(13) 0.0693(12) Uani d . 1.0 . .
H H7 0.039 0.4919 0.3849 0.083 Uiso calc R 1.0 . .
C C8 -0.0128(11) 0.5514(3) 0.4164(2) 0.150(4) Uani d . 1.0 . .
H H8A -0.0185 0.5792 0.4001 0.226 Uiso calc R 1.0 . .
H H8B 0.0247 0.5668 0.4359 0.226 Uiso calc R 1.0 . .
H H8C -0.1042 0.5372 0.4206 0.226 Uiso calc R 1.0 . .
C C9 0.2179(8) 0.5254(4) 0.3973(3) 0.164(5) Uani d . 1.0 . .
H H9A 0.2703 0.4962 0.3877 0.246 Uiso calc R 1.0 . .
H H9B 0.2633 0.5373 0.4167 0.246 Uiso calc R 1.0 . .
H H9C 0.2122 0.5553 0.3823 0.246 Uiso calc R 1.0 . .

loop_
_atom_site_aniso_label
_atom_site_aniso_U_11
_atom_site_aniso_U_22
_atom_site_aniso_U_33
_atom_site_aniso_U_12
_atom_site_aniso_U_13
_atom_site_aniso_U_23
Ag1A 0.0605(18) 0.0471(3) 0.0420(3) 0 0 -0.00575(16)
Ag1B 0.0605(18) 0.0471(3) 0.0420(3) 0 0 -0.00575(16)
P1 0.0966(16) 0.0851(14) 0.0727(13) 0.0225(11) 0 0
F1 0.233(14) 0.166(12) 0.112(8) 0.067(10) 0.037(8) -0.019(7)
F2 0.31(2) 0.162(11) 0.071(5) 0.090(9) -0.039(7) -0.037(6)
F3 0.165(9) 0.084(6) 0.146(10) 0.033(5) -0.018(8) 0.026(6)
F4 0.114(5) 0.085(5) 0.142(8) 0.012(4) -0.010(5) 0.034(6)
F5 0.110(8) 0.089(8) 0.197(11) -0.008(5) -0.027(7) -0.029(7)
F6 0.097(8) 0.125(11) 0.50(4) -0.028(7) -0.083(14) 0.107(13)
N1 0.061(2) 0.0474(19) 0.0468(19) -0.0006(14) 0.0022(15) -0.0037(14)
N2 0.071(2) 0.0447(18) 0.0526(19) 0.0024(16) -0.0024(16) -0.0067(15)
C1 0.066(2) 0.047(2) 0.046(2) -0.0007(18) 0.0028(18) -0.0051(17)
C2 0.074(3) 0.066(3) 0.042(2) -0.001(2) -0.0044(19) -0.0068(19)
C3 0.082(3) 0.053(3) 0.060(3) 0.000(2) -0.005(2) -0.019(2)
C4 0.074(3) 0.047(2) 0.056(2) -0.0045(19) 0.005(2) 0.0030(19)
C5 0.096(4) 0.070(3) 0.090(4) -0.006(3) 0.024(3) 0.019(3)
C6 0.085(4) 0.063(3) 0.155(6) 0.017(3) 0.035(4) 0.010(3)
C7 0.088(3) 0.046(2) 0.074(3) 0.009(2) -0.011(3) 0.001(2)
C8 0.187(8) 0.100(5) 0.164(8) 0.075(6) 0.046(7) 0.035(5)
C9 0.106(6) 0.186(9) 0.200(10) 0.015(5) 0.016(6) 0.135(9)

loop_
_atom_type_symbol
_atom_type_description
_atom_type_scat_dispersion_real
_atom_type_scat_dispersion_imag
_atom_type_scat_source
C C 0.0033 0.0016 'International Tables Vol C Tables 4.2.6.8 and 6.1.1.4'
H H 0.0000 0.0000 'International Tables Vol C Tables 4.2.6.8 and 6.1.1.4'
Ag Ag -0.8971 1.1015 'International Tables Vol C Tables 4.2.6.8 and 6.1.1.4'
P P 0.1023 0.0942 'International Tables Vol C Tables 4.2.6.8 and 6.1.1.4'
F F 0.0171 0.0103 'International Tables Vol C Tables 4.2.6.8 and 6.1.1.4'
N N 0.0061 0.0033 'International Tables Vol C Tables 4.2.6.8 and 6.1.1.4'

loop_
_geom_angle_atom_site_label_1
_geom_angle_atom_site_label_2
_geom_angle_atom_site_label_3
_geom_angle_site_symmetry_1
_geom_angle_site_symmetry_3
_geom_angle
C1 Ag1A C1 . 6 166.9(4)
C1 Ag1B C1 . 6 168.9(8)
F6 P1 F6 16 . 176.9(19)
F6 P1 F3 16 . 75.5(10)
F6 P1 F3 . . 105.9(7)
F6 P1 F3 16 16 105.9(7)
F6 P1 F3 . 16 75.5(10)
F3 P1 F3 . 16 128.0(10)
F6 P1 F2 16 . 71.7(10)
F6 P1 F2 . . 105.3(12)
F3 P1 F2 . . 95.3(6)
F3 P1 F2 16 . 135.4(7)
F6 P1 F2 16 16 105.3(12)
F6 P1 F2 . 16 71.7(10)
F3 P1 F2 . 16 135.4(7)
F3 P1 F2 16 16 95.3(6)
F2 P1 F2 . 16 46.8(8)
F6 P1 F1 16 16 92.4(9)
F6 P1 F1 . 16 90.3(11)
F3 P1 F1 . 16 38.7(5)
F3 P1 F1 16 16 90.2(7)
F2 P1 F1 . 16 134.0(5)
F2 P1 F1 16 16 159.1(8)
F6 P1 F1 16 . 90.3(11)
F6 P1 F1 . . 92.4(9)
F3 P1 F1 . . 90.2(7)
F3 P1 F1 16 . 38.7(5)
F2 P1 F1 . . 159.1(8)
F2 P1 F1 16 . 134.0(5)
F1 P1 F1 16 . 55.0(8)
F6 P1 F4 16 . 92.1(9)
F6 P1 F4 . . 86.8(6)
F3 P1 F4 . . 166.5(6)
F3 P1 F4 16 . 49.9(5)
F2 P1 F4 . . 85.6(7)
F2 P1 F4 16 . 52.5(6)
F1 P1 F4 16 . 139.3(6)
F1 P1 F4 . . 84.6(5)
F6 P1 F4 16 16 86.8(6)
F6 P1 F4 . 16 92.1(9)
F3 P1 F4 . 16 49.9(5)
F3 P1 F4 16 16 166.5(6)
F2 P1 F4 . 16 52.5(6)
F2 P1 F4 16 16 85.5(7)
F1 P1 F4 16 16 84.5(5)
F1 P1 F4 . 16 139.3(6)
F4 P1 F4 . 16 136.1(9)
F6 P1 F5 16 16 165.4(10)
F6 P1 F5 . 16 15.6(9)
F3 P1 F5 . 16 90.3(6)
F3 P1 F5 16 16 85.1(5)
F2 P1 F5 . 16 107.3(9)
F2 P1 F5 16 16 82.6(7)
F1 P1 F5 16 16 77.8(5)
F1 P1 F5 . 16 92.8(8)
F4 P1 F5 . 16 102.4(5)
F4 P1 F5 16 16 81.6(5)
F6 P1 F5 16 . 15.7(9)
F6 P1 F5 . . 165.4(10)
F3 P1 F5 . . 85.1(5)
F3 P1 F5 16 . 90.3(6)
F2 P1 F5 . . 82.6(7)
F2 P1 F5 16 . 107.3(9)
F1 P1 F5 16 . 92.8(8)
F1 P1 F5 . . 77.8(5)
F4 P1 F5 . . 81.6(5)
F4 P1 F5 16 . 102.4(5)
F5 P1 F5 16 . 169.5(10)
C1 N1 C2 . . 110.5(3)
C1 N1 C4 . . 123.6(4)
C2 N1 C4 . . 125.6(4)
C1 N2 C3 . . 110.3(4)
C1 N2 C7 . . 124.2(4)
C3 N2 C7 . . 125.3(4)
N1 C1 N2 . . 105.1(3)
N1 C1 Ag1B . . 124.5(3)
N2 C1 Ag1B . . 126.8(3)
N1 C1 Ag1A . . 126.8(3)
N2 C1 Ag1A . . 127.9(3)
Ag1B C1 Ag1A . . 12.1(3)
C3 C2 N1 . . 106.9(4)
C3 C2 H2 . . 126.6
N1 C2 H2 . . 126.6
C2 C3 N2 . . 107.2(4)
C2 C3 H3 . . 126.4
N2 C3 H3 . . 126.4
N1 C4 C6 . . 109.9(4)
N1 C4 C5 . . 110.4(4)
C6 C4 C5 . . 112.7(4)
N1 C4 H4 . . 107.9
C6 C4 H4 . . 107.9
C5 C4 H4 . . 107.9
C4 C5 H5A . . 109.5
C4 C5 H5B . . 109.5
H5A C5 H5B . . 109.5
C4 C5 H5C . . 109.5
H5A C5 H5C . . 109.5
H5B C5 H5C . . 109.5
C4 C6 H6A . . 109.5
C4 C6 H6B . . 109.5
H6A C6 H6B . . 109.5
C4 C6 H6C . . 109.5
H6A C6 H6C . . 109.5
H6B C6 H6C . . 109.5
C9 C7 N2 . . 110.5(4)
C9 C7 C8 . . 112.4(6)
N2 C7 C8 . . 111.3(5)
C9 C7 H7 . . 107.5
N2 C7 H7 . . 107.5
C8 C7 H7 . . 107.5
C7 C8 H8A . . 109.5
C7 C8 H8B . . 109.5
H8A C8 H8B . . 109.5
C7 C8 H8C . . 109.5
H8A C8 H8C . . 109.5
H8B C8 H8C . . 109.5
C7 C9 H9A . . 109.5
C7 C9 H9B . . 109.5
H9A C9 H9B . . 109.5
C7 C9 H9C . . 109.5
H9A C9 H9C . . 109.5
H9B C9 H9C . . 109.5

loop_
_geom_bond_atom_site_label_1
_geom_bond_atom_site_label_2
_geom_bond_site_symmetry_2
_geom_bond_distance
Ag1A C1 . 2.092(4)
Ag1A C1 6 2.092(4)
Ag1B C1 . 2.088(4)
Ag1B C1 6 2.088(4)
P1 F6 16 1.422(11)
P1 F6 . 1.422(11)
P1 F3 . 1.498(8)
P1 F3 16 1.498(8)
P1 F2 . 1.531(8)
P1 F2 16 1.531(8)
P1 F1 16 1.614(9)
P1 F1 . 1.614(9)
P1 F4 . 1.644(7)
P1 F4 16 1.644(7)
P1 F5 16 1.685(10)
P1 F5 . 1.685(10)
N1 C1 . 1.352(5)
N1 C2 . 1.377(6)
N1 C4 . 1.478(5)
N2 C1 . 1.354(5)
N2 C3 . 1.376(6)
N2 C7 . 1.482(6)
C2 C3 . 1.343(7)
C2 H2 . 0.94
C3 H3 . 0.94
C4 C6 . 1.502(7)
C4 C5 . 1.515(7)
C4 H4 . 0.99
C5 H5A . 0.97
C5 H5B . 0.97
C5 H5C . 0.97
C6 H6A . 0.97
C6 H6B . 0.97
C6 H6C . 0.97
C7 C9 . 1.456(9)
C7 C8 . 1.508(8)
C7 H7 . 0.99
C8 H8A . 0.97
C8 H8B . 0.97
C8 H8C . 0.97
C9 H9A . 0.97
C9 H9B . 0.97
C9 H9C . 0.97
